data_4325613
loop_
_publ_author_name
'Galina V. Romanenko'
'Ksenia Yu. Maryunina'
'Artem S. Bogomyakov'
'Renad Z. Sagdeev'
'Victor I. Ovcharenko'

_publ_section_title
;
 Relationship between the Thermally Induced Reorientations of Aromatic
 Solvate Molecules in Cu(hfac)2- Nitroxide Breathing Crystals and the
 Character of the Magnetic Anomaly
;
_journal_name_full 'Inorganic Chemistry'
_journal_page_first 6597
_journal_page_last 6609
_journal_paper_doi 10.1021/ic200444e
_journal_volume 50
_journal_year 2011
_chemical_formula_sum 'C29 H32 Cu F12 N4 O6'
_chemical_formula_weight 824.13
_chemical_name_systematic
; 
 ? 
;
_space_group_IT_number 2
_symmetry_cell_setting triclinic
_symmetry_space_group_name_Hall '-P 1'
_symmetry_space_group_name_H-M 'P -1'
_atom_sites_solution_hydrogens geom
_atom_sites_solution_primary direct
_atom_sites_solution_secondary difmap
_audit_creation_method SHELXL-97
_cell_angle_alpha 77.440(3)
_cell_angle_beta 68.295(3)
_cell_angle_gamma 85.290(4)
_cell_formula_units_Z 2
_cell_length_a 10.7045(6)
_cell_length_b 13.1585(8)
_cell_length_c 13.2060(7)
_cell_measurement_temperature 53(2)
_cell_volume 1686.89(17)
_computing_structure_refinement 'SHELXL-97 (Sheldrick, 1997)'
_computing_structure_solution 'SHELXS-97 (Sheldrick, 1990)'
_diffrn_ambient_temperature 53(2)
_diffrn_measured_fraction_theta_full 0.894
_diffrn_measured_fraction_theta_max 0.894
_diffrn_radiation_monochromator graphite
_diffrn_radiation_source 'fine-focus sealed tube'
_diffrn_radiation_type MoK\a
_diffrn_radiation_wavelength 0.71073
_diffrn_reflns_av_R_equivalents 0.0566
_diffrn_reflns_av_sigmaI/netI 0.0711
_diffrn_reflns_limit_h_max 14
_diffrn_reflns_limit_h_min -14
_diffrn_reflns_limit_k_max 17
_diffrn_reflns_limit_k_min -16
_diffrn_reflns_limit_l_max 18
_diffrn_reflns_limit_l_min -18
_diffrn_reflns_number 27398
_diffrn_reflns_theta_full 29.50
_diffrn_reflns_theta_max 29.50
_diffrn_reflns_theta_min 1.59
_exptl_absorpt_coefficient_mu 0.762
_exptl_crystal_density_diffrn 1.623
_exptl_crystal_F_000 838
_refine_diff_density_max 0.521
_refine_diff_density_min -0.601
_refine_diff_density_rms 0.071
_refine_ls_extinction_method none
_refine_ls_goodness_of_fit_ref 0.955
_refine_ls_hydrogen_treatment constr
_refine_ls_matrix_type full
_refine_ls_number_parameters 523
_refine_ls_number_reflns 8406
_refine_ls_number_restraints 0
_refine_ls_restrained_S_all 0.955
_refine_ls_R_factor_all 0.0650
_refine_ls_R_factor_gt 0.0392
_refine_ls_shift/su_max 0.001
_refine_ls_shift/su_mean 0.000
_refine_ls_structure_factor_coef Fsqd
_refine_ls_weighting_details 'calc w=1/[\s^2^(Fo^2^)+(0.0444P)^2^+0.0000P] where P=(Fo^2^+2Fc^2^)/3'
_refine_ls_weighting_scheme calc
_refine_ls_wR_factor_gt 0.0884
_refine_ls_wR_factor_ref 0.0953
_reflns_number_gt 5762
_reflns_number_total 8406
_reflns_threshold_expression >2sigma(I)
_cod_data_source_file ic200444e_si_002_18.cif
_cod_data_source_block phbu053
_cod_database_code 4325613

loop_
_symmetry_equiv_pos_as_xyz
'x, y, z'
'-x, -y, -z'

loop_
_atom_site_label
_atom_site_type_symbol
_atom_site_fract_x
_atom_site_fract_y
_atom_site_fract_z
_atom_site_U_iso_or_equiv
_atom_site_adp_type
_atom_site_occupancy
_atom_site_symmetry_multiplicity
_atom_site_calc_flag
_atom_site_refinement_flags
Cu1 Cu 0.0000 0.5000 0.0000 0.01505(10) Uani 1 2 d S
O1 O 0.11336(14) 0.38277(11) 0.03236(11) 0.0188(3) Uani 1 1 d .
C1 C 0.2863(2) 0.26080(18) 0.01325(19) 0.0245(5) Uani 1 1 d .
F1 F 0.23522(13) 0.20243(10) -0.03297(11) 0.0310(3) Uani 1 1 d .
F2 F 0.41979(13) 0.24899(10) -0.02700(11) 0.0334(3) Uani 1 1 d .
F3 F 0.24341(14) 0.21983(10) 0.12258(11) 0.0339(3) Uani 1 1 d .
C2 C 0.2395(2) 0.37427(16) -0.00737(17) 0.0187(5) Uani 1 1 d .
C3 C 0.3363(2) 0.45044(17) -0.06466(19) 0.0266(5) Uani 1 1 d .
H3A H 0.4283 0.4306 -0.0895 0.032 Uiso 1 1 calc R
C4 C 0.3026(2) 0.55659(17) -0.08741(17) 0.0214(5) Uani 1 1 d .
C5 C 0.4180(3) 0.6345(2) -0.1556(2) 0.0329(6) Uani 1 1 d .
F4 F 0.5286(7) 0.5946(6) -0.2176(6) 0.087(3) Uani 0.50 1 d P
F5 F 0.3855(6) 0.7023(5) -0.2361(6) 0.0383(15) Uani 0.50 1 d P
F6 F 0.4366(9) 0.6924(7) -0.0990(6) 0.089(3) Uani 0.50 1 d P
F4A F 0.4213(10) 0.6658(8) -0.2505(7) 0.145(5) Uani 0.50 1 d P
F5A F 0.5357(8) 0.5963(7) -0.1517(7) 0.091(3) Uani 0.50 1 d P
F6A F 0.4085(8) 0.7143(6) -0.1079(7) 0.065(3) Uani 0.50 1 d P
O2 O 0.19028(14) 0.59711(11) -0.05820(11) 0.0183(3) Uani 1 1 d .
Cu2 Cu 0.0000 0.0000 0.5000 0.01552(10) Uani 1 2 d S
O3 O 0.15376(14) 0.06144(11) 0.50703(11) 0.0162(3) Uani 1 1 d .
C6 C 0.3655(2) 0.13180(17) 0.45687(17) 0.0193(5) Uani 1 1 d .
F7 F 0.36367(16) 0.09168(12) 0.55844(12) 0.0526(5) Uani 1 1 d .
F8 F 0.49138(13) 0.12693(12) 0.38798(12) 0.0410(4) Uani 1 1 d .
F9 F 0.33330(13) 0.23139(10) 0.45319(12) 0.0350(4) Uani 1 1 d .
C7 C 0.2665(2) 0.07504(15) 0.42934(17) 0.0162(5) Uani 1 1 d .
C8 C 0.3080(2) 0.04759(16) 0.32608(17) 0.0172(5) Uani 1 1 d .
H8A H 0.3945 0.0683 0.2727 0.021 Uiso 1 1 calc R
C9 C 0.2250(2) -0.00989(16) 0.29933(16) 0.0159(4) Uani 1 1 d .
C10 C 0.2780(2) -0.03816(17) 0.18379(17) 0.0196(5) Uani 1 1 d .
F10 F 0.38768(12) 0.01443(10) 0.11330(9) 0.0256(3) Uani 1 1 d .
F11 F 0.30819(14) -0.13935(9) 0.19208(10) 0.0327(3) Uani 1 1 d .
F12 F 0.183(2) -0.0248(13) 0.1407(17) 0.036(4) Uani 0.50 1 d P
F12A F 0.186(2) -0.0154(12) 0.1345(17) 0.025(3) Uani 0.50 1 d P
O4 O 0.10923(14) -0.04519(11) 0.35961(11) 0.0165(3) Uani 1 1 d .
O01 O -0.08018(14) 0.51434(11) 0.15946(11) 0.0182(3) Uani 1 1 d .
N1 N -0.00670(17) 0.52461(13) 0.21717(13) 0.0172(4) Uani 1 1 d .
C01 C 0.0118(2) 0.62817(16) 0.24043(17) 0.0171(5) Uani 1 1 d .
C02 C 0.0432(2) 0.71445(16) 0.13715(17) 0.0215(5) Uani 1 1 d .
H02A H -0.0363 0.7283 0.1162 0.032 Uiso 1 1 calc R
H02B H 0.1180 0.6929 0.0759 0.032 Uiso 1 1 calc R
H02C H 0.0680 0.7778 0.1528 0.032 Uiso 1 1 calc R
C03 C -0.1204(2) 0.65119(17) 0.32944(18) 0.0238(5) Uani 1 1 d .
H03A H -0.1391 0.5957 0.3960 0.036 Uiso 1 1 calc R
H03B H -0.1935 0.6547 0.3010 0.036 Uiso 1 1 calc R
H03C H -0.1136 0.7179 0.3485 0.036 Uiso 1 1 calc R
C04 C 0.1286(2) 0.59984(16) 0.28489(16) 0.0170(5) Uani 1 1 d .
C05 C 0.1240(2) 0.65322(17) 0.37657(17) 0.0214(5) Uani 1 1 d .
H05A H 0.2021 0.6320 0.3980 0.032 Uiso 1 1 calc R
H05B H 0.0414 0.6334 0.4411 0.032 Uiso 1 1 calc R
H05C H 0.1255 0.7289 0.3501 0.032 Uiso 1 1 calc R
C06 C 0.2685(2) 0.60842(16) 0.19340(17) 0.0194(5) Uani 1 1 d .
H06A H 0.3368 0.5891 0.2273 0.029 Uiso 1 1 calc R
H06B H 0.2837 0.6802 0.1509 0.029 Uiso 1 1 calc R
H06C H 0.2746 0.5614 0.1435 0.029 Uiso 1 1 calc R
N2 N 0.10314(17) 0.48483(13) 0.33026(13) 0.0171(4) Uani 1 1 d .
O02 O 0.15642(15) 0.43233(11) 0.39679(11) 0.0217(3) Uani 1 1 d .
C07 C 0.0311(2) 0.44517(16) 0.28225(16) 0.0165(5) Uani 1 1 d .
C08 C -0.0011(2) 0.33685(16) 0.30285(16) 0.0165(5) Uani 1 1 d .
C09 C 0.0304(2) 0.25315(16) 0.37655(16) 0.0158(4) Uani 1 1 d .
H09A H 0.0800 0.2598 0.4213 0.019 Uiso 1 1 calc R
N3 N -0.01795(17) 0.16437(13) 0.37546(13) 0.0162(4) Uani 1 1 d .
N4 N -0.07981(17) 0.18913(13) 0.29962(13) 0.0167(4) Uani 1 1 d .
C041 C -0.1425(2) 0.10832(16) 0.27335(17) 0.0204(5) Uani 1 1 d .
H04A H -0.2414 0.1123 0.3101 0.025 Uiso 1 1 calc R
H04B H -0.1128 0.0391 0.3037 0.025 Uiso 1 1 calc R
C042 C -0.1074(2) 0.11910(17) 0.14914(17) 0.0212(5) Uani 1 1 d .
H04C H -0.0085 0.1238 0.1114 0.025 Uiso 1 1 calc R
H04D H -0.1467 0.1847 0.1205 0.025 Uiso 1 1 calc R
C043 C -0.1586(2) 0.02810(18) 0.12032(18) 0.0233(5) Uani 1 1 d .
H04E H -0.1198 0.0338 0.0387 0.028 Uiso 1 1 calc R
H04R H -0.1254 -0.0377 0.1548 0.028 Uiso 1 1 calc R
C044 C -0.3098(2) 0.02235(18) 0.15793(19) 0.0269(5) Uani 1 1 d .
H04G H -0.3350 -0.0426 0.1456 0.040 Uiso 1 1 calc R
H04H H -0.3425 0.0817 0.1152 0.040 Uiso 1 1 calc R
H04I H -0.3500 0.0242 0.2373 0.040 Uiso 1 1 calc R
C010 C -0.07339(14) 0.29130(11) 0.25764(11) 0.0188(5) Uani 1 1 d .
H01A H -0.1122 0.3265 0.2055 0.023 Uiso 1 1 calc R
C1S C 0.53555(14) 0.43945(11) 0.55426(11) 0.0324(15) Uani 0.50 1 d PR
C2S C 0.61915(14) 0.38485(11) 0.47625(11) 0.0087(9) Uani 0.50 1 d PR
H2SA H 0.6727 0.4233 0.4044 0.010 Uiso 0.50 1 d PR
C3S C 0.62867(14) 0.28402(11) 0.49554(11) 0.0186(13) Uani 0.50 1 d PR
H3SA H 0.6797 0.2487 0.4369 0.022 Uiso 0.50 1 d PR
C4S C 0.56249(14) 0.22779(11) 0.60439(11) 0.0151(11) Uani 0.50 1 d PR
H4SA H 0.5725 0.1538 0.6226 0.018 Uiso 0.50 1 d PR
C5S C 0.48131(14) 0.28257(11) 0.68589(11) 0.0274(12) Uani 0.50 1 d PR
H5SA H 0.4340 0.2472 0.7609 0.033 Uiso 0.50 1 d PR
C6S C 0.47201(14) 0.39255(11) 0.65283(11) 0.0225(10) Uani 0.50 1 d PR
H6SA H 0.4165 0.4317 0.7064 0.027 Uiso 0.50 1 d PR
C7S C 0.53089(14) 0.56016(11) 0.51425(11) 0.0251(10) Uani 0.50 1 d PR
H7SA H 0.5967 0.5817 0.4410 0.030 Uiso 0.50 1 d PR
H7SB H 0.5484 0.5951 0.5639 0.030 Uiso 0.50 1 d PR
C8S C 0.39600(14) 0.58391(11) 0.51407(11) 0.130(5) Uani 0.50 1 d PR
H8SA H 0.3310 0.5569 0.5863 0.156 Uiso 0.50 1 d PR
H8SB H 0.3815 0.5514 0.4613 0.156 Uiso 0.50 1 d PR
C9S C 0.37289(14) 0.73362(11) 0.47526(11) 0.0375(18) Uani 0.50 1 d PR
H9SA H 0.3942 0.7699 0.5220 0.045 Uiso 0.50 1 d PR
H9SB H 0.2844 0.7523 0.4755 0.045 Uiso 0.50 1 d PR
C10S C 0.47526(14) 0.74854(11) 0.36218(11) 0.050(2) Uani 0.50 1 d PR
H10A H 0.4797 0.8207 0.3272 0.075 Uiso 0.50 1 d PR
H10B H 0.5611 0.7261 0.3660 0.075 Uiso 0.50 1 d PR
H10C H 0.4517 0.7085 0.3196 0.075 Uiso 0.50 1 d PR

loop_
_atom_site_aniso_label
_atom_site_aniso_U_11
_atom_site_aniso_U_22
_atom_site_aniso_U_33
_atom_site_aniso_U_23
_atom_site_aniso_U_13
_atom_site_aniso_U_12
Cu1 0.0152(2) 0.0137(2) 0.01509(19) -0.00012(15) -0.00562(15) -0.00023(15)
O1 0.0182(8) 0.0183(8) 0.0170(7) -0.0010(6) -0.0050(6) 0.0016(7)
C1 0.0190(13) 0.0211(13) 0.0303(13) -0.0048(10) -0.0066(10) 0.0037(10)
F1 0.0310(8) 0.0186(7) 0.0450(8) -0.0109(6) -0.0136(7) 0.0017(6)
F2 0.0187(8) 0.0217(8) 0.0522(9) -0.0049(7) -0.0070(7) 0.0057(6)
F3 0.0395(9) 0.0227(8) 0.0296(8) 0.0037(6) -0.0083(7) 0.0096(6)
C2 0.0205(12) 0.0163(12) 0.0199(11) -0.0045(9) -0.0083(10) 0.0031(10)
C3 0.0163(12) 0.0200(13) 0.0384(14) -0.0058(11) -0.0049(11) 0.0037(10)
C4 0.0210(13) 0.0203(13) 0.0226(12) -0.0047(10) -0.0068(10) -0.0024(10)
C5 0.0231(15) 0.0255(15) 0.0450(17) -0.0074(13) -0.0063(13) -0.0003(11)
F4 0.025(4) 0.026(3) 0.136(7) 0.009(4) 0.039(4) 0.005(2)
F5 0.0193(18) 0.045(2) 0.034(3) 0.0184(19) -0.0052(16) -0.0049(18)
F6 0.129(7) 0.112(7) 0.039(3) 0.025(3) -0.045(4) -0.101(5)
F4A 0.194(11) 0.207(12) 0.029(3) 0.029(6) -0.029(6) -0.172(8)
F5A 0.019(3) 0.021(3) 0.202(9) 0.004(5) -0.019(5) -0.0030(19)
F6A 0.043(3) 0.023(2) 0.107(6) -0.039(3) 0.015(3) -0.011(2)
O2 0.0190(8) 0.0167(8) 0.0194(8) -0.0029(6) -0.0077(6) 0.0017(7)
Cu2 0.0147(2) 0.0163(2) 0.01476(18) -0.00235(15) -0.00416(15) -0.00346(15)
O3 0.0147(8) 0.0167(8) 0.0151(7) -0.0002(6) -0.0041(6) -0.0032(6)
C6 0.0167(12) 0.0176(12) 0.0209(11) -0.0007(9) -0.0049(9) -0.0021(9)
F7 0.0656(11) 0.0615(11) 0.0405(9) 0.0237(8) -0.0404(9) -0.0439(9)
F8 0.0134(7) 0.0543(10) 0.0604(10) -0.0386(8) -0.0032(7) -0.0038(7)
F9 0.0314(8) 0.0209(8) 0.0627(10) -0.0184(7) -0.0237(7) 0.0040(6)
C7 0.0187(12) 0.0099(11) 0.0186(11) 0.0026(9) -0.0079(9) -0.0021(9)
C8 0.0151(11) 0.0151(12) 0.0183(11) 0.0001(9) -0.0040(9) -0.0023(9)
C9 0.0179(12) 0.0122(11) 0.0150(10) 0.0003(9) -0.0057(9) 0.0042(9)
C10 0.0197(12) 0.0156(12) 0.0208(11) -0.0018(9) -0.0052(10) -0.0006(10)
F10 0.0229(7) 0.0266(8) 0.0191(7) -0.0041(6) 0.0031(6) -0.0075(6)
F11 0.0484(9) 0.0145(7) 0.0257(7) -0.0045(6) -0.0030(6) 0.0031(6)
F12 0.025(6) 0.072(9) 0.016(4) -0.016(6) -0.009(4) -0.003(6)
F12A 0.027(6) 0.023(4) 0.023(5) 0.000(3) -0.009(4) 0.002(3)
O4 0.0153(8) 0.0160(8) 0.0161(7) -0.0018(6) -0.0035(6) -0.0030(6)
O01 0.0167(8) 0.0196(8) 0.0189(8) -0.0033(6) -0.0072(6) -0.0012(6)
N1 0.0188(10) 0.0143(10) 0.0171(9) -0.0004(7) -0.0060(8) -0.0026(8)
C01 0.0187(12) 0.0107(11) 0.0201(11) -0.0015(9) -0.0055(9) -0.0024(9)
C02 0.0255(13) 0.0148(12) 0.0222(11) -0.0015(9) -0.0070(10) -0.0016(10)
C03 0.0209(13) 0.0209(13) 0.0257(12) -0.0032(10) -0.0052(10) 0.0014(10)
C04 0.0194(12) 0.0123(11) 0.0171(11) -0.0012(9) -0.0045(9) -0.0027(9)
C05 0.0227(13) 0.0197(12) 0.0201(11) -0.0048(9) -0.0046(10) -0.0031(10)
C06 0.0188(12) 0.0161(12) 0.0209(11) -0.0028(9) -0.0044(9) -0.0025(9)
N2 0.0183(10) 0.0146(10) 0.0170(9) -0.0008(7) -0.0059(8) -0.0016(8)
O02 0.0258(9) 0.0212(9) 0.0191(8) -0.0003(6) -0.0114(7) -0.0012(7)
C07 0.0156(11) 0.0164(12) 0.0152(10) -0.0016(9) -0.0038(9) 0.0000(9)
C08 0.0161(11) 0.0148(12) 0.0167(10) -0.0008(9) -0.0046(9) -0.0020(9)
C09 0.0146(11) 0.0165(12) 0.0150(10) -0.0040(9) -0.0034(9) -0.0001(9)
N3 0.0180(10) 0.0153(10) 0.0154(9) -0.0028(7) -0.0064(8) -0.0002(8)
N4 0.0196(10) 0.0147(10) 0.0154(9) 0.0012(7) -0.0076(8) -0.0039(8)
C041 0.0241(13) 0.0166(12) 0.0206(11) 0.0019(9) -0.0095(10) -0.0086(10)
C042 0.0203(12) 0.0231(13) 0.0193(11) -0.0025(10) -0.0066(9) -0.0024(10)
C043 0.0214(13) 0.0270(14) 0.0237(12) -0.0101(10) -0.0078(10) -0.0005(10)
C044 0.0251(13) 0.0293(14) 0.0285(13) -0.0110(11) -0.0089(11) -0.0018(11)
C010 0.0217(12) 0.0145(12) 0.0174(11) 0.0033(9) -0.0071(9) -0.0025(9)
C1S 0.006(2) 0.065(4) 0.041(3) -0.049(3) -0.010(2) 0.020(2)
C2S 0.004(2) 0.012(2) 0.0063(19) 0.0041(17) 0.0002(16) -0.0031(17)
C3S 0.024(3) 0.017(3) 0.011(2) 0.009(2) -0.007(2) 0.000(2)
C4S 0.008(2) 0.020(3) 0.015(3) -0.005(2) 0.000(2) -0.002(2)
C5S 0.040(3) 0.029(3) 0.018(3) -0.011(2) -0.011(2) -0.001(2)
C6S 0.019(2) 0.018(2) 0.032(3) -0.007(2) -0.009(2) 0.000(2)
C7S 0.026(3) 0.017(2) 0.032(3) -0.005(2) -0.010(2) 0.001(2)
C8S 0.120(9) 0.032(5) 0.251(13) 0.087(6) -0.136(10) -0.050(5)
C9S 0.028(4) 0.076(5) 0.022(3) -0.014(3) -0.021(3) -0.004(3)
C10S 0.038(4) 0.098(6) 0.021(3) -0.029(4) -0.009(3) -0.004(4)

loop_
_atom_type_symbol
_atom_type_description
_atom_type_scat_dispersion_real
_atom_type_scat_dispersion_imag
_atom_type_scat_source
C C 0.0033 0.0016 'International Tables Vol C Tables 4.2.6.8 and 6.1.1.4'
H H 0.0000 0.0000 'International Tables Vol C Tables 4.2.6.8 and 6.1.1.4'
N N 0.0061 0.0033 'International Tables Vol C Tables 4.2.6.8 and 6.1.1.4'
O O 0.0106 0.0060 'International Tables Vol C Tables 4.2.6.8 and 6.1.1.4'
F F 0.0171 0.0103 'International Tables Vol C Tables 4.2.6.8 and 6.1.1.4'
Cu Cu 0.3201 1.2651 'International Tables Vol C Tables 4.2.6.8 and 6.1.1.4'

loop_
_geom_angle_atom_site_label_1
_geom_angle_atom_site_label_2
_geom_angle_atom_site_label_3
_geom_angle
_geom_angle_site_symmetry_1
_geom_angle_site_symmetry_3
O1 Cu1 O1 180.0 2_565 .
O1 Cu1 O01 92.70(6) 2_565 2_565
O1 Cu1 O01 87.30(6) . 2_565
O1 Cu1 O01 87.30(6) 2_565 .
O1 Cu1 O01 92.70(6) . .
O01 Cu1 O01 180.0 2_565 .
O1 Cu1 O2 95.07(5) 2_565 .
O1 Cu1 O2 84.93(5) . .
O01 Cu1 O2 79.93(5) 2_565 .
O01 Cu1 O2 100.07(5) . .
O1 Cu1 O2 84.93(5) 2_565 2_565
O1 Cu1 O2 95.07(5) . 2_565
O01 Cu1 O2 100.07(5) 2_565 2_565
O01 Cu1 O2 79.93(5) . 2_565
O2 Cu1 O2 180.0 . 2_565
C2 O1 Cu1 128.92(14) . .
F1 C1 F2 107.17(18) . .
F1 C1 F3 106.91(18) . .
F2 C1 F3 107.23(17) . .
F1 C1 C2 110.76(17) . .
F2 C1 C2 113.90(19) . .
F3 C1 C2 110.55(18) . .
O1 C2 C3 129.6(2) . .
O1 C2 C1 112.28(19) . .
C3 C2 C1 118.11(19) . .
C2 C3 C4 122.0(2) . .
O2 C4 C3 128.1(2) . .
O2 C4 C5 114.11(19) . .
C3 C4 C5 117.7(2) . .
F4A C5 F6 123.0(6) . .
F4A C5 F4 75.5(6) . .
F6 C5 F4 114.0(6) . .
F4A C5 F6A 109.5(6) . .
F6 C5 F6A 19.0(6) . .
F4 C5 F6A 126.8(6) . .
F4A C5 F5A 112.7(6) . .
F6 C5 F5A 81.2(6) . .
F4 C5 F5A 40.1(5) . .
F6A C5 F5A 99.1(5) . .
F4A C5 F5 26.5(6) . .
F6 C5 F5 103.4(5) . .
F4 C5 F5 99.8(5) . .
F6A C5 F5 86.6(5) . .
F5A C5 F5 131.8(5) . .
F4A C5 C4 111.7(5) . .
F6 C5 C4 112.6(4) . .
F4 C5 C4 115.3(4) . .
F6A C5 C4 111.3(4) . .
F5A C5 C4 111.9(4) . .
F5 C5 C4 110.1(4) . .
F5A F4 C5 71.3(9) . .
F5A F4 F4A 117.5(12) . .
C5 F4 F4A 49.7(4) . .
F4A F5 C5 63.6(12) . .
C5 F6 F5A 51.5(4) . .
F5 F4A C5 89.9(15) . .
F5 F4A F4 138.5(17) . .
C5 F4A F4 54.9(4) . .
F4 F5A C5 68.6(9) . .
F4 F5A F6 108.3(11) . .
C5 F5A F6 47.3(4) . .
C4 O2 Cu1 121.01(14) . .
O3 Cu2 O3 180.0 2_556 .
O3 Cu2 O4 87.64(6) 2_556 .
O3 Cu2 O4 92.36(6) . .
O3 Cu2 O4 92.36(6) 2_556 2_556
O3 Cu2 O4 87.64(6) . 2_556
O4 Cu2 O4 179.998(1) . 2_556
O3 Cu2 N3 86.30(5) 2_556 2_556
O3 Cu2 N3 93.70(5) . 2_556
O4 Cu2 N3 96.10(5) . 2_556
O4 Cu2 N3 83.90(5) 2_556 2_556
O3 Cu2 N3 93.70(5) 2_556 .
O3 Cu2 N3 86.30(5) . .
O4 Cu2 N3 83.90(5) . .
O4 Cu2 N3 96.10(5) 2_556 .
N3 Cu2 N3 180.0 2_556 .
C7 O3 Cu2 124.61(13) . .
F9 C6 F8 107.41(18) . .
F9 C6 F7 107.28(18) . .
F8 C6 F7 106.91(18) . .
F9 C6 C7 110.82(17) . .
F8 C6 C7 113.19(18) . .
F7 C6 C7 110.95(17) . .
O3 C7 C8 128.72(19) . .
O3 C7 C6 112.49(18) . .
C8 C7 C6 118.77(19) . .
C7 C8 C9 121.1(2) . .
O4 C9 C8 128.20(19) . .
O4 C9 C10 113.53(18) . .
C8 C9 C10 118.26(19) . .
F12 C10 F10 110.0(10) . .
F12 C10 F11 104.8(8) . .
F10 C10 F11 107.43(17) . .
F12 C10 F12A 5.5(17) . .
F10 C10 F12A 105.2(10) . .
F11 C10 F12A 109.3(7) . .
F12 C10 C9 110.4(9) . .
F10 C10 C9 113.46(18) . .
F11 C10 C9 110.35(16) . .
F12A C10 C9 110.9(9) . .
C9 O4 Cu2 122.87(13) . .
N1 O01 Cu1 122.71(12) . .
O01 N1 C07 124.09(17) . .
O01 N1 C01 121.94(15) . .
C07 N1 C01 112.12(16) . .
N1 C01 C02 112.10(16) . .
N1 C01 C03 106.01(16) . .
C02 C01 C03 110.09(17) . .
N1 C01 C04 99.56(15) . .
C02 C01 C04 115.03(17) . .
C03 C01 C04 113.29(17) . .
N2 C04 C05 109.84(16) . .
N2 C04 C06 105.71(16) . .
C05 C04 C06 111.13(18) . .
N2 C04 C01 99.91(15) . .
C05 C04 C01 115.24(17) . .
C06 C04 C01 113.92(16) . .
O02 N2 C07 125.67(17) . .
O02 N2 C04 122.10(16) . .
C07 N2 C04 111.84(16) . .
N1 C07 N2 107.82(18) . .
N1 C07 C08 127.44(18) . .
N2 C07 C08 124.71(18) . .
C010 C08 C09 103.87(17) . .
C010 C08 C07 127.90(17) . .
C09 C08 C07 128.20(18) . .
N3 C09 C08 111.47(17) . .
C09 N3 N4 105.26(15) . .
C09 N3 Cu2 122.65(12) . .
N4 N3 Cu2 131.99(12) . .
C010 N4 N3 111.07(15) . .
C010 N4 C041 128.09(15) . .
N3 N4 C041 120.84(16) . .
N4 C041 C042 112.53(17) . .
C041 C042 C043 112.82(17) . .
C044 C043 C042 114.42(19) . .
N4 C010 C08 108.29(14) . .
C8S C1S C6S 133.54(16) 2_666 .
C8S C1S C7S 74.57(16) 2_666 2_666
C6S C1S C7S 112.64(12) . 2_666
C8S C1S C2S 13.36(16) 2_666 .
C6S C1S C2S 120.4 . .
C7S C1S C2S 76.08(11) 2_666 .
C8S C1S C7S 102.83(16) 2_666 .
C6S C1S C7S 123.4 . .
C7S C1S C7S 82.56(12) 2_666 .
C2S C1S C7S 116.1 . .
C8S C2S C3S 154.1(4) 2_666 .
C8S C2S C1S 31.1(4) 2_666 .
C3S C2S C1S 123.1 . .
C8S C2S C9S 143.2(4) 2_666 2_666
C3S C2S C9S 12.21(10) . 2_666
C1S C2S C9S 113.09(10) . 2_666
C8S C2S C7S 53.3(3) 2_666 2_666
C3S C2S C7S 118.90(10) . 2_666
C1S C2S C7S 50.83(9) . 2_666
C9S C2S C7S 119.57(18) 2_666 2_666
C9S C3S C2S 124.4(4) 2_666 .
C9S C3S C4S 25.6(4) 2_666 .
C2S C3S C4S 118.7 . .
C9S C3S C8S 118.7(4) 2_666 2_666
C2S C3S C8S 6.65(9) . 2_666
C4S C3S C8S 112.04(9) . 2_666
C9S C3S C10S 37.3(3) 2_666 2_666
C2S C3S C10S 101.33(9) . 2_666
C4S C3S C10S 17.54(9) . 2_666
C8S C3S C10S 94.68(13) 2_666 2_666
C10S C4S C9S 121.8(4) 2_666 2_666
C10S C4S C5S 4.1(3) 2_666 .
C9S C4S C5S 122.16(15) 2_666 .
C10S C4S C3S 117.6(3) 2_666 .
C9S C4S C3S 9.36(15) 2_666 .
C5S C4S C3S 118.6 . .
C10S C5S C4S 3.03(19) 2_666 .
C10S C5S C6S 116.7(2) 2_666 .
C4S C5S C6S 117.4 . .
C1S C6S C5S 121.4 . .
C1S C6S C10S 99.48(8) . 2_666
C5S C6S C10S 21.97(8) . 2_666
C1S C7S C8S 42.59(11) 2_666 .
C1S C7S C1S 97.44(12) 2_666 .
C8S C7S C1S 106.0 . .
C1S C7S C2S 53.09(10) 2_666 2_666
C8S C7S C2S 14.58(10) . 2_666
C1S C7S C2S 117.75(10) . 2_666
C1S C7S C7S 53.72(10) 2_666 2_666
C8S C7S C7S 73.19(8) . 2_666
C1S C7S C7S 43.72(8) . 2_666
C2S C7S C7S 87.70(13) 2_666 2_666
C2S C8S C1S 135.5(5) 2_666 2_666
C2S C8S C7S 112.1(4) 2_666 .
C1S C8S C7S 62.83(15) 2_666 .
C2S C8S C3S 19.3(3) 2_666 2_666
C1S C8S C3S 116.4(2) 2_666 2_666
C7S C8S C3S 107.95(9) . 2_666
C2S C8S C9S 28.7(3) 2_666 .
C1S C8S C9S 107.86(16) 2_666 .
C7S C8S C9S 110.1 . .
C3S C8S C9S 10.39(9) 2_666 .
C3S C9S C4S 145.0(5) 2_666 2_666
C3S C9S C10S 133.3(4) 2_666 .
C4S C9S C10S 20.33(15) 2_666 .
C3S C9S C2S 43.4(3) 2_666 2_666
C4S C9S C2S 124.2(2) 2_666 2_666
C10S C9S C2S 104.16(10) . 2_666
C3S C9S C8S 50.9(4) 2_666 .
C4S C9S C8S 116.67(15) 2_666 .
C10S C9S C8S 96.5 . .
C2S C9S C8S 8.08(10) 2_666 .
C4S C10S C5S 172.9(5) 2_666 2_666
C4S C10S C9S 37.9(3) 2_666 .
C5S C10S C9S 142.3(2) 2_666 .
C4S C10S C3S 44.9(2) 2_666 2_666
C5S C10S C3S 136.6(3) 2_666 2_666
C9S C10S C3S 9.46(9) . 2_666
C4S C10S C6S 140.0(3) 2_666 2_666
C5S C10S C6S 41.36(15) 2_666 2_666
C9S C10S C6S 102.10(8) . 2_666
C3S C10S C6S 95.41(13) 2_666 2_666

loop_
_geom_bond_atom_site_label_1
_geom_bond_atom_site_label_2
_geom_bond_distance
_geom_bond_site_symmetry_2
Cu1 O1 1.9556(13) 2_565
Cu1 O1 1.9556(14) .
Cu1 O01 2.0040(14) 2_565
Cu1 O01 2.0040(14) .
Cu1 O2 2.2836(14) .
Cu1 O2 2.2837(14) 2_565
O1 C2 1.260(2) .
C1 F1 1.335(3) .
C1 F2 1.336(2) .
C1 F3 1.341(2) .
C1 C2 1.535(3) .
C2 C3 1.382(3) .
C3 C4 1.409(3) .
C4 O2 1.233(2) .
C4 C5 1.540(3) .
C5 F4A 1.220(8) .
C5 F6 1.250(7) .
C5 F4 1.309(8) .
C5 F6A 1.317(7) .
C5 F5A 1.332(8) .
C5 F5 1.362(7) .
F4 F5A 0.906(11) .
F4 F4A 1.549(12) .
F5 F4A 0.608(14) .
F6 F5A 1.681(12) .
Cu2 O3 1.9328(13) 2_556
Cu2 O3 1.9328(13) .
Cu2 O4 1.9798(14) .
Cu2 O4 1.9799(14) 2_556
Cu2 N3 2.4573(16) 2_556
Cu2 N3 2.4573(16) .
O3 C7 1.257(2) .
C6 F9 1.322(2) .
C6 F8 1.324(2) .
C6 F7 1.324(2) .
C6 C7 1.531(3) .
C7 C8 1.388(3) .
C8 C9 1.395(3) .
C9 O4 1.260(2) .
C9 C10 1.536(3) .
C10 F12 1.317(18) .
C10 F10 1.330(2) .
C10 F11 1.335(2) .
C10 F12A 1.348(18) .
O01 N1 1.313(2) .
N1 C07 1.339(2) .
N1 C01 1.504(3) .
C01 C02 1.521(3) .
C01 C03 1.527(3) .
C01 C04 1.555(3) .
C04 N2 1.509(3) .
C04 C05 1.510(3) .
C04 C06 1.531(3) .
N2 O02 1.271(2) .
N2 C07 1.357(2) .
C07 C08 1.438(3) .
C08 C010 1.374(2) .
C08 C09 1.410(3) .
C09 N3 1.321(2) .
N3 N4 1.364(2) .
N4 C010 1.335(2) .
N4 C041 1.467(3) .
C041 C042 1.518(3) .
C042 C043 1.529(3) .
C043 C044 1.510(3) .
C1S C8S 1.020(3) 2_666
C1S C6S 1.2659 .
C1S C7S 1.341(3) 2_666
C1S C2S 1.3830 .
C1S C7S 1.5640 .
C2S C8S 0.456(3) 2_666
C2S C3S 1.2983 .
C2S C9S 1.559(3) 2_666
C2S C7S 1.679(3) 2_666
C3S C9S 0.400(3) 2_666
C3S C4S 1.4092 .
C3S C8S 1.720(3) 2_666
C3S C10S 1.770(3) 2_666
C4S C10S 0.602(3) 2_666
C4S C9S 1.063(3) 2_666
C4S C5S 1.4057 .
C5S C10S 0.806(3) 2_666
C5S C6S 1.4243 .
C6S C10S 1.926(3) 2_666
C7S C1S 1.341(3) 2_666
C7S C8S 1.4528 .
C7S C2S 1.679(3) 2_666
C7S C7S 1.924(3) 2_666
C8S C2S 0.456(3) 2_666
C8S C1S 1.020(3) 2_666
C8S C3S 1.720(3) 2_666
C8S C9S 1.9440 .
C9S C3S 0.400(3) 2_666
C9S C4S 1.063(3) 2_666
C9S C10S 1.4720 .
C9S C2S 1.560(3) 2_666
C10S C4S 0.602(3) 2_666
C10S C5S 0.806(3) 2_666
C10S C3S 1.770(3) 2_666
C10S C6S 1.926(3) 2_666
